data_4344652
loop_
_publ_author_name
'Ogawa, Hiraku'
'Mori, Koya'
'Murashima, Kensuke'
'Karasawa, Satoru'
'Koga, Noboru'

_publ_section_title
;
 One-, Two-, and Three-Dimensional Heterospin Complexes Consisting of
 4-(N-tert-Butyloxylamino)pyridine (4NOpy), Dicyanamide Ion (DCA), and 3d
 Metal Ions: Crystal Structures and Magnetic Properties of
 [M(II)(4NOpy)x(DCA)y(CH3CN)z]n (M = Mn, Co, Ni, Cu, Zn).
;
_journal_issue 2
_journal_name_full 'Inorganic chemistry'
_journal_page_first 717
_journal_page_last 728
_journal_paper_doi 10.1021/acs.inorgchem.5b02159
_journal_volume 55
_journal_year 2016
_chemical_formula_moiety 'C15 H16 Cu N9 O'
_chemical_formula_sum 'C15 H16 Cu N9 O'
_chemical_formula_weight 401.90
_space_group_crystal_system triclinic
_space_group_IT_number 2
_space_group_name_Hall '-P 1'
_space_group_name_H-M_alt 'P -1'
_symmetry_space_group_name_Hall '-P 1'
_symmetry_space_group_name_H-M 'P -1'
_atom_sites_solution_hydrogens geom
_atom_sites_solution_primary direct
_atom_sites_solution_secondary difmap
_cell_angle_alpha 81.625(3)
_cell_angle_beta 74.034(3)
_cell_angle_gamma 85.718(3)
_cell_formula_units_Z 2
_cell_length_a 7.204(2)
_cell_length_b 10.191(3)
_cell_length_c 12.924(4)
_cell_measurement_temperature 90
_cell_volume 901.9(5)
_computing_cell_refinement Unknown
_computing_data_collection Unknown
_computing_data_reduction Unknown
_computing_molecular_graphics 'CrystalStructure 4.1'
_computing_publication_material 'CrystalStructure 4.1 (Rigaku, 2014)'
_computing_structure_refinement 'SHELXL97 (Sheldrick, 2008)'
_computing_structure_solution SIR97
_diffrn_ambient_temperature 90
_diffrn_measured_fraction_theta_full 0.961
_diffrn_measured_fraction_theta_max 0.961
_diffrn_measurement_device_type 'Unknown CCD'
_diffrn_measurement_method \w
_diffrn_radiation_type 'Mo K\a'
_diffrn_radiation_wavelength 0.71069
_diffrn_reflns_av_R_equivalents 0.0266
_diffrn_reflns_laue_measured_fraction_full 0.000
_diffrn_reflns_laue_measured_fraction_max 0.000
_diffrn_reflns_limit_h_max 8
_diffrn_reflns_limit_h_min -8
_diffrn_reflns_limit_k_max 7
_diffrn_reflns_limit_k_min -12
_diffrn_reflns_limit_l_max 15
_diffrn_reflns_limit_l_min -15
_diffrn_reflns_number 4321
_diffrn_reflns_point_group_measured_fraction_full 0.000
_diffrn_reflns_point_group_measured_fraction_max 0.000
_diffrn_reflns_theta_full 25.490
_diffrn_reflns_theta_max 25.490
_diffrn_reflns_theta_min 1.653
_diffrn_standards_number 0
_exptl_absorpt_coefficient_mu 1.236
_exptl_absorpt_correction_type none
_exptl_crystal_colour green
_exptl_crystal_density_diffrn 1.480
_exptl_crystal_density_method 'not measured'
_exptl_crystal_description block
_exptl_crystal_F_000 412.00
_exptl_crystal_size_max 0.2
_exptl_crystal_size_mid 0.2
_exptl_crystal_size_min 0.1
_refine_diff_density_max 1.99
_refine_diff_density_min -0.54
_refine_ls_extinction_method none
_refine_ls_goodness_of_fit_ref 1.179
_refine_ls_hydrogen_treatment constr
_refine_ls_number_parameters 238
_refine_ls_number_reflns 3228
_refine_ls_number_restraints 0
_refine_ls_R_factor_all 0.0565
_refine_ls_R_factor_gt 0.0511
_refine_ls_shift/su_max 0.001
_refine_ls_structure_factor_coef Fsqd
_refine_ls_weighting_details 'w = 1/[\s^2^(Fo^2^)+(0.0689P)^2^+2.7294P] where P=(Fo^2^+2Fc^2^)/3'
_refine_ls_weighting_scheme calc
_refine_ls_wR_factor_gt 0.1467
_refine_ls_wR_factor_ref 0.1572
_reflns_number_gt 2874
_reflns_number_total 3228
_reflns_threshold_expression F^2^>2.0\s(F^2^)
_cod_data_source_file ic5b02159_si_001.cif
_cod_data_source_block 4aCualpha(CCDC1413265)
_cod_original_cell_volume 901.8(4)
_cod_database_code 4344652

loop_
_symmetry_equiv_pos_site_id
_space_group_symop_operation_xyz
1 +X,+Y,+Z
2 -X,-Y,-Z

loop_
_atom_site_label
_atom_site_type_symbol
_atom_site_fract_x
_atom_site_fract_y
_atom_site_fract_z
_atom_site_U_iso_or_equiv
_atom_site_adp_type
_atom_site_occupancy
_atom_site_site_symmetry_multiplicity
_atom_site_calc_flag
_atom_site_refinement_flags
Cu1 Cu 0.0 0.0 1.0 0.0121(2) Uani 1 1 d .
Cu2 Cu -0.5 0.5 1.0 0.0141(2) Uani 1 1 d .
O18 O 0.2702(9) 0.0247(4) 0.4478(3) 0.0628(16) Uani 1 2 d .
N3 N 0.1011(6) 0.5159(4) 0.7943(3) 0.0267(9) Uani 1 2 d .
N4 N 0.2413(5) -0.1120(3) 0.9866(3) 0.0161(7) Uani 1 2 d .
N5 N 0.3539(5) 0.5191(4) 0.8883(3) 0.0198(8) Uani 1 2 d .
N6 N 0.0679(5) 0.0424(3) 0.8365(3) 0.0150(7) Uani 1 2 d .
N8 N 0.8408(5) -0.1915(4) 0.9869(3) 0.0199(8) Uani 1 2 d .
N10 N 0.5250(5) -0.2620(3) 0.9800(3) 0.0190(8) Uani 1 2 d .
N17 N -0.2442(5) 0.4939(4) 0.8908(3) 0.0198(8) Uani 1 2 d .
N22 N 0.2389(7) 0.1275(4) 0.4958(3) 0.0288(9) Uani 1 2 d .
N28 N 0.6557(9) 0.3491(5) 0.6824(4) 0.0503(13) Uani 1 2 d .
C7 C 0.6914(7) -0.2193(4) 0.9826(3) 0.0170(9) Uani 1 2 d .
C9 C 0.3807(7) -0.1780(4) 0.9835(3) 0.0173(9) Uani 1 2 d .
C11 C -0.0811(6) 0.5054(4) 0.8500(3) 0.0176(9) Uani 1 2 d .
C12 C 0.1695(7) -0.0269(4) 0.6598(4) 0.0212(9) Uani 1 2 d .
C13 C 0.1282(7) 0.2047(4) 0.6775(4) 0.0219(9) Uani 1 2 d .
C15 C 0.0739(6) 0.1691(4) 0.7883(3) 0.0180(9) Uani 1 2 d .
C16 C 0.3470(8) 0.2387(5) 0.3094(4) 0.0278(11) Uani 1 2 d .
C19 C 0.2283(6) 0.5172(4) 0.8483(3) 0.0175(9) Uani 1 2 d .
C20 C 0.1786(7) 0.1055(4) 0.6105(4) 0.0218(9) Uani 1 2 d .
C21 C 0.5838(8) 0.1079(5) 0.7702(4) 0.0303(11) Uani 1 2 d .
C23 C 0.1158(6) -0.0536(4) 0.7711(4) 0.0194(9) Uani 1 2 d .
C24 C 0.6233(8) 0.2434(5) 0.7215(4) 0.0324(11) Uani 1 2 d .
C25 C 0.0765(8) 0.3387(5) 0.4422(4) 0.0307(11) Uani 1 2 d .
C26 C 0.4220(8) 0.3332(5) 0.4592(4) 0.0341(12) Uani 1 2 d .
C27 C 0.2709(7) 0.2619(4) 0.4283(4) 0.0243(10) Uani 1 2 d .
H12 H 0.19957 -0.09598 0.61754 0.0254 Uiso 1 2 calc R
H13 H 0.13106 0.29367 0.64805 0.0263 Uiso 1 2 calc R
H15 H 0.03948 0.23629 0.83235 0.0216 Uiso 1 2 calc R
H16A H 0.46918 0.1907 0.29912 0.0334 Uiso 1 2 calc R
H16B H 0.3631 0.32261 0.26391 0.0334 Uiso 1 2 calc R
H16C H 0.25654 0.18821 0.29068 0.0334 Uiso 1 2 calc R
H21A H 0.60916 0.0513 0.7142 0.0364 Uiso 1 2 calc R
H21B H 0.45076 0.10246 0.81111 0.0364 Uiso 1 2 calc R
H21C H 0.66517 0.07984 0.81753 0.0364 Uiso 1 2 calc R
H23 H 0.11229 -0.14165 0.80278 0.0233 Uiso 1 2 calc R
H25A H 0.0289 0.3574 0.51577 0.0368 Uiso 1 2 calc R
H25B H -0.01435 0.28637 0.42561 0.0368 Uiso 1 2 calc R
H25C H 0.09315 0.42055 0.39389 0.0368 Uiso 1 2 calc R
H26A H 0.36438 0.36821 0.52633 0.0409 Uiso 1 2 calc R
H26B H 0.47067 0.40461 0.40316 0.0409 Uiso 1 2 calc R
H26C H 0.52625 0.27192 0.46763 0.0409 Uiso 1 2 calc R

loop_
_atom_site_aniso_label
_atom_site_aniso_U_11
_atom_site_aniso_U_22
_atom_site_aniso_U_33
_atom_site_aniso_U_12
_atom_site_aniso_U_13
_atom_site_aniso_U_23
Cu1 0.0107(4) 0.0129(3) 0.0116(4) 0.0022(3) -0.0029(3) -0.0002(3)
Cu2 0.0108(4) 0.0141(4) 0.0178(4) 0.0003(3) -0.0052(3) -0.0014(3)
O18 0.135(5) 0.0227(19) 0.0187(19) -0.001(2) -0.000(2) -0.0062(15)
N3 0.0137(19) 0.048(2) 0.0173(19) -0.0019(17) -0.0046(15) 0.0004(17)
N4 0.0144(18) 0.0130(16) 0.0211(18) 0.0025(14) -0.0057(14) -0.0025(13)
N5 0.0141(18) 0.0231(18) 0.0212(19) -0.0004(14) -0.0047(15) -0.0001(15)
N6 0.0147(17) 0.0147(16) 0.0148(17) 0.0007(13) -0.0043(14) 0.0007(13)
N8 0.0153(19) 0.0180(17) 0.026(2) -0.0022(14) -0.0053(15) -0.0013(14)
N10 0.0121(18) 0.0145(17) 0.033(2) 0.0004(14) -0.0103(16) -0.0032(15)
N17 0.018(2) 0.0205(18) 0.0216(19) 0.0018(14) -0.0068(16) -0.0044(14)
N22 0.050(3) 0.0168(18) 0.0164(19) 0.0028(17) -0.0049(18) -0.0032(15)
N28 0.062(4) 0.038(3) 0.046(3) -0.002(2) -0.011(3) 0.004(2)
C7 0.025(2) 0.0091(18) 0.017(2) 0.0036(16) -0.0058(18) -0.0017(15)
C9 0.027(2) 0.0097(18) 0.0112(19) -0.0046(17) 0.0034(17) -0.0018(14)
C11 0.019(2) 0.020(2) 0.015(2) 0.0006(16) -0.0084(18) -0.0020(16)
C12 0.028(2) 0.016(2) 0.020(2) 0.0019(17) -0.0075(19) -0.0048(17)
C13 0.029(2) 0.016(2) 0.020(2) -0.0001(17) -0.0076(19) 0.0032(17)
C15 0.021(2) 0.0152(19) 0.017(2) 0.0005(16) -0.0061(17) -0.0014(16)
C16 0.035(3) 0.029(2) 0.014(2) 0.001(2) -0.004(2) 0.0049(18)
C19 0.015(2) 0.019(2) 0.014(2) -0.0014(16) 0.0005(17) 0.0023(16)
C20 0.028(2) 0.020(2) 0.016(2) 0.0001(18) -0.0055(18) 0.0014(17)
C21 0.033(3) 0.033(3) 0.027(3) -0.003(2) -0.009(2) -0.008(2)
C23 0.020(2) 0.018(2) 0.019(2) -0.0012(16) -0.0037(18) -0.0002(17)
C24 0.031(3) 0.037(3) 0.030(3) 0.001(2) -0.009(2) -0.006(2)
C25 0.038(3) 0.028(2) 0.026(3) 0.003(2) -0.009(2) -0.003(2)
C26 0.039(3) 0.032(3) 0.032(3) -0.005(2) -0.013(2) 0.001(2)
C27 0.036(3) 0.019(2) 0.015(2) 0.0014(19) -0.0053(19) 0.0034(17)

loop_
_atom_type_symbol
_atom_type_description
_atom_type_scat_dispersion_real
_atom_type_scat_dispersion_imag
_atom_type_scat_source
C C 0.0033 0.0016
;
International Tables for Crystallography
(Vol. C, Tables 4.2.6.8 and 6.1.1.4)
;
H H 0.0000 0.0000
;
International Tables for Crystallography
(Vol. C, Table 6.1.1.4)
;
N N 0.0061 0.0033
;
International Tables for Crystallography
(Vol. C, Tables 4.2.6.8 and 6.1.1.4)
;
O O 0.0106 0.0060
;
International Tables for Crystallography
(Vol. C, Tables 4.2.6.8 and 6.1.1.4)
;
Cu Cu 0.3201 1.2651
;
International Tables for Crystallography
(Vol. C, Tables 4.2.6.8 and 6.1.1.4)
;

loop_
_geom_angle_atom_site_label_1
_geom_angle_atom_site_label_2
_geom_angle_atom_site_label_3
_geom_angle
_geom_angle_publ_flag
_geom_angle_site_symmetry_1
_geom_angle_site_symmetry_3
N4 Cu1 N4 180.0(2) yes . 2_557
N4 Cu1 N6 89.38(14) yes . .
N4 Cu1 N6 90.62(14) yes . 2_557
N4 Cu1 N8 88.09(14) yes . 1_455
N4 Cu1 N8 91.91(14) yes . 2_657
N4 Cu1 N6 90.62(14) yes 2_557 .
N4 Cu1 N6 89.38(14) yes 2_557 2_557
N4 Cu1 N8 91.91(14) yes 2_557 1_455
N4 Cu1 N8 88.09(14) yes 2_557 2_657
N6 Cu1 N6 180.0(2) yes . 2_557
N6 Cu1 N8 89.06(14) yes . 1_455
N6 Cu1 N8 90.94(14) yes . 2_657
N6 Cu1 N8 90.94(14) yes 2_557 1_455
N6 Cu1 N8 89.06(14) yes 2_557 2_657
N8 Cu1 N8 180.00(18) yes 1_455 2_657
N5 Cu2 N5 180.0(2) yes 1_455 2_567
N5 Cu2 N10 90.55(15) yes 1_455 1_465
N5 Cu2 N10 89.45(15) yes 1_455 2_557
N5 Cu2 N17 93.38(16) yes 1_455 .
N5 Cu2 N17 86.62(16) yes 1_455 2_467
N5 Cu2 N10 89.45(15) yes 2_567 1_465
N5 Cu2 N10 90.55(15) yes 2_567 2_557
N5 Cu2 N17 86.62(16) yes 2_567 .
N5 Cu2 N17 93.38(16) yes 2_567 2_467
N10 Cu2 N10 180.00(18) yes 1_465 2_557
N10 Cu2 N17 87.83(13) yes 1_465 .
N10 Cu2 N17 92.17(13) yes 1_465 2_467
N10 Cu2 N17 92.17(13) yes 2_557 .
N10 Cu2 N17 87.83(13) yes 2_557 2_467
N17 Cu2 N17 180.0(2) yes . 2_467
C11 N3 C19 117.6(4) yes . .
Cu1 N4 C9 177.1(3) yes . .
Cu2 N5 C19 160.8(3) yes 1_655 .
Cu1 N6 C15 120.9(3) yes . .
Cu1 N6 C23 121.9(3) yes . .
C15 N6 C23 117.2(3) yes . .
Cu1 N8 C7 138.8(3) yes 1_655 .
Cu2 N10 C7 116.1(3) yes 1_645 .
Cu2 N10 C9 124.4(3) yes 1_645 .
C7 N10 C9 118.7(4) yes . .
Cu2 N17 C11 160.6(4) yes . .
O18 N22 C20 116.2(3) yes . .
O18 N22 C27 118.8(4) yes . .
C20 N22 C27 125.0(4) yes . .
N8 C7 N10 174.9(4) yes . .
N4 C9 N10 173.9(5) yes . .
N3 C11 N17 174.1(5) yes . .
C20 C12 C23 119.4(4) yes . .
C15 C13 C20 118.9(4) yes . .
N6 C15 C13 123.7(4) yes . .
N3 C19 N5 174.2(4) yes . .
N22 C20 C12 117.2(4) yes . .
N22 C20 C13 125.0(4) yes . .
C12 C20 C13 117.9(4) yes . .
N6 C23 C12 122.9(4) yes . .
N28 C24 C21 179.2(6) yes . .
N22 C27 C16 107.3(4) yes . .
N22 C27 C25 108.9(4) yes . .
N22 C27 C26 109.7(4) yes . .
C16 C27 C25 108.3(4) yes . .
C16 C27 C26 108.9(4) yes . .
C25 C27 C26 113.6(4) yes . .
C20 C12 H12 120.289 no . .
C23 C12 H12 120.291 no . .
C15 C13 H13 120.561 no . .
C20 C13 H13 120.562 no . .
N6 C15 H15 118.150 no . .
C13 C15 H15 118.143 no . .
C27 C16 H16A 109.472 no . .
C27 C16 H16B 109.471 no . .
C27 C16 H16C 109.472 no . .
H16A C16 H16B 109.473 no . .
H16A C16 H16C 109.471 no . .
H16B C16 H16C 109.469 no . .
C24 C21 H21A 109.470 no . .
C24 C21 H21B 109.467 no . .
C24 C21 H21C 109.469 no . .
H21A C21 H21B 109.471 no . .
H21A C21 H21C 109.478 no . .
H21B C21 H21C 109.472 no . .
N6 C23 H23 118.542 no . .
C12 C23 H23 118.556 no . .
C27 C25 H25A 109.469 no . .
C27 C25 H25B 109.469 no . .
C27 C25 H25C 109.473 no . .
H25A C25 H25B 109.472 no . .
H25A C25 H25C 109.469 no . .
H25B C25 H25C 109.475 no . .
C27 C26 H26A 109.474 no . .
C27 C26 H26B 109.473 no . .
C27 C26 H26C 109.472 no . .
H26A C26 H26B 109.475 no . .
H26A C26 H26C 109.466 no . .
H26B C26 H26C 109.467 no . .

loop_
_geom_bond_atom_site_label_1
_geom_bond_atom_site_label_2
_geom_bond_distance
_geom_bond_publ_flag
_geom_bond_site_symmetry_2
Cu1 N4 1.988(3) yes .
Cu1 N4 1.988(3) yes 2_557
Cu1 N6 2.022(3) yes .
Cu1 N6 2.022(3) yes 2_557
Cu1 N8 2.385(4) yes 1_455
Cu1 N8 2.385(4) yes 2_657
Cu2 N5 1.989(4) yes 1_455
Cu2 N5 1.989(4) yes 2_567
Cu2 N10 2.416(3) yes 1_465
Cu2 N10 2.416(3) yes 2_557
Cu2 N17 1.992(3) yes .
Cu2 N17 1.992(3) yes 2_467
O18 N22 1.269(6) yes .
N3 C11 1.316(5) yes .
N3 C19 1.298(7) yes .
N4 C9 1.160(6) yes .
N5 C19 1.161(7) yes .
N6 C15 1.347(5) yes .
N6 C23 1.349(6) yes .
N8 C7 1.151(6) yes .
N10 C7 1.316(6) yes .
N10 C9 1.292(5) yes .
N17 C11 1.155(5) yes .
N22 C20 1.414(6) yes .
N22 C27 1.509(5) yes .
N28 C24 1.134(7) yes .
C12 C20 1.404(6) yes .
C12 C23 1.374(6) yes .
C13 C15 1.377(6) yes .
C13 C20 1.390(7) yes .
C16 C27 1.530(6) yes .
C21 C24 1.446(7) yes .
C25 C27 1.531(7) yes .
C26 C27 1.521(8) yes .
C12 H12 0.930 no .
C13 H13 0.930 no .
C15 H15 0.930 no .
C16 H16A 0.960 no .
C16 H16B 0.960 no .
C16 H16C 0.960 no .
C21 H21A 0.960 no .
C21 H21B 0.960 no .
C21 H21C 0.960 no .
C23 H23 0.930 no .
C25 H25A 0.960 no .
C25 H25B 0.960 no .
C25 H25C 0.960 no .
C26 H26A 0.960 no .
C26 H26B 0.960 no .
C26 H26C 0.960 no .

loop_
_geom_contact_atom_site_label_1
_geom_contact_atom_site_label_2
_geom_contact_distance
_geom_contact_publ_flag
_geom_contact_site_symmetry_2
Cu1 C7 3.339(5) no 2_657
Cu1 C9 3.147(4) no 2_557
Cu1 C15 2.950(4) no 2_557
Cu1 C23 2.965(5) no 2_557
Cu2 C7 3.220(4) no 2_557
Cu2 C9 3.321(4) no 2_557
Cu2 C11 3.105(4) no 2_467
Cu2 C19 3.109(5) no 2_567
O18 C12 2.618(6) no .
O18 C13 3.587(6) no .
O18 C16 2.600(6) no .
O18 C25 3.394(6) no .
O18 C26 3.441(7) no .
N3 C15 3.567(6) no .
N4 C7 3.332(6) no .
N4 C7 3.540(5) no 2_657
N4 C15 3.167(5) no 2_557
N4 C23 3.123(6) no .
N5 C7 3.255(5) no 2_657
N5 C9 3.522(6) no 1_565
N5 C11 3.319(6) no .
N5 C11 3.396(5) no 2_567
N6 C20 2.798(5) no .
N8 C9 3.319(6) no .
N8 C15 3.173(7) no 2_657
N8 C23 3.148(5) no 1_655
N10 C16 3.574(6) no 2_656
N17 C7 3.267(6) no 1_465
N17 C9 3.470(5) no 2_557
N17 C19 3.316(6) no .
N17 C19 3.390(6) no 2_567
C7 C11 3.559(6) no 1_645
C7 C19 3.582(6) no 2_657
C12 C15 2.712(6) no .
C13 C23 2.729(6) no .
C13 C25 3.254(7) no .
C13 C26 3.195(6) no .
C13 C27 3.080(6) no .
C20 C25 3.168(7) no .
C20 C26 3.112(6) no .
O18 C21 3.183(7) no 2_656
N5 N28 3.523(6) no .
N17 N28 3.513(8) no 1_455
N28 N5 3.523(6) no .
N28 N17 3.513(8) no 1_655
N28 C13 3.594(8) no 1_655
N28 C26 3.564(7) no 2_666
C7 C21 3.558(6) no 2_657
C9 C21 3.442(7) no 2_657
C13 N28 3.594(8) no 1_455
C13 C24 3.525(7) no 1_455
C15 C24 3.584(8) no 1_455
C21 O18 3.183(7) no 2_656
C21 C7 3.558(6) no 2_657
C21 C9 3.442(7) no 2_657
C24 C13 3.525(7) no 1_655
C24 C15 3.584(8) no 1_655
C26 N28 3.564(7) no 2_666
Cu1 H15 2.9694 no .
Cu1 H15 2.9694 no 2_557
Cu1 H23 2.9996 no .
Cu1 H23 2.9996 no 2_557
Cu2 H16B 3.5346 no 1_456
Cu2 H16B 3.5346 no 2_566
O18 H12 2.2970 no .
O18 H16A 2.5513 no .
O18 H16B 3.5555 no .
O18 H16C 2.4517 no .
O18 H25B 3.2683 no .
O18 H26C 3.3104 no .
O18 H26C 3.4258 no 2_656
N3 H13 3.1137 no .
N3 H15 2.8663 no .
N3 H23 3.5155 no 1_565
N3 H25B 3.4134 no 2_566
N3 H25C 3.0939 no 2_566
N3 H26B 3.4823 no 2_666
N4 H15 2.8438 no 2_557
N4 H23 2.8401 no .
N5 H16B 2.8264 no 2_666
N6 H12 3.2220 no .
N6 H13 3.2311 no .
N8 H15 2.6735 no 2_657
N8 H23 2.6419 no 1_655
N10 H16A 3.5639 no 2_656
N10 H16B 3.1722 no 2_656
N10 H16C 3.4150 no 2_656
N17 H15 3.2505 no .
N17 H16B 2.8006 no 2_566
N17 H25C 3.5338 no 2_566
N22 H12 2.5595 no .
N22 H13 2.6979 no .
N22 H16A 2.6435 no .
N22 H16B 3.2844 no .
N22 H16C 2.6023 no .
N22 H25A 2.6974 no .
N22 H25B 2.6100 no .
N22 H25C 3.3016 no .
N22 H26A 2.7930 no .
N22 H26B 3.2886 no .
N22 H26C 2.5433 no .
N28 H21A 3.0342 no .
N28 H21B 3.0419 no .
N28 H21C 3.0379 no .
C7 H15 3.4477 no 2_657
C7 H16C 3.4175 no 2_656
C7 H23 3.3415 no 1_655
C9 H15 3.3274 no 2_557
C9 H16A 3.5319 no 2_656
C9 H23 3.3850 no .
C11 H13 3.5718 no .
C11 H15 2.8363 no .
C11 H16B 3.1193 no 2_566
C11 H25C 3.1563 no 2_566
C12 H13 3.2428 no .
C12 H16A 3.1138 no 2_656
C12 H16C 3.4493 no 2_556
C12 H25B 3.3808 no 2_556
C12 H26C 3.4850 no 2_656
C13 H12 3.2394 no .
C13 H25A 2.6478 no .
C13 H26A 2.6711 no .
C13 H26C 3.3946 no .
C15 H23 3.1409 no .
C16 H25A 3.3151 no .
C16 H25B 2.6722 no .
C16 H25C 2.6373 no .
C16 H26A 3.3031 no .
C16 H26B 2.5563 no .
C16 H26C 2.7714 no .
C19 H15 3.3159 no .
C19 H16B 3.3335 no 2_666
C19 H23 3.5175 no 1_565
C19 H26B 3.3953 no 2_666
C20 H15 3.2152 no .
C20 H23 3.2327 no .
C20 H25A 2.9410 no .
C20 H25B 3.3466 no .
C20 H26A 3.0048 no .
C20 H26C 3.1202 no .
C23 H15 3.1388 no .
C23 H16A 3.1574 no 2_656
C23 H16C 3.4295 no 2_556
C25 H12 3.5786 no 2_556
C25 H13 2.7633 no .
C25 H16A 3.3156 no .
C25 H16B 2.6534 no .
C25 H16C 2.6551 no .
C25 H25A 3.2208 no 2_566
C25 H25C 3.4120 no 2_566
C25 H26A 2.6461 no .
C25 H26B 2.8575 no .
C25 H26C 3.3554 no .
C26 H12 3.5340 no 2_656
C26 H13 2.7453 no .
C26 H16A 2.6308 no .
C26 H16B 2.6903 no .
C26 H16C 3.3132 no .
C26 H25A 2.7245 no .
C26 H25B 3.3663 no .
C26 H25C 2.7717 no .
C26 H26A 3.5613 no 2_666
C27 H13 2.7980 no .
H12 H16A 2.9246 no 2_656
H12 H16C 3.3285 no 2_556
H12 H23 2.2879 no .
H12 H25B 2.6395 no 2_556
H12 H26C 2.6791 no 2_656
H13 H15 2.2886 no .
H13 H25A 2.0453 no .
H13 H25B 3.3313 no .
H13 H25C 3.4263 no .
H13 H25C 3.2716 no 2_566
H13 H26A 2.0651 no .
H13 H26B 3.5201 no .
H13 H26C 3.1615 no .
H16A H23 2.9760 no 2_656
H16A H25B 3.5469 no .
H16A H25C 3.5196 no .
H16A H26A 3.5481 no .
H16A H26B 2.7249 no .
H16A H26C 2.5817 no .
H16B H25A 3.5234 no .
H16B H25B 2.9489 no .
H16B H25C 2.4497 no .
H16B H26A 3.4922 no .
H16B H26B 2.4165 no .
H16B H26C 3.1298 no .
H16C H23 3.2961 no 2_556
H16C H25A 3.5410 no .
H16C H25B 2.4888 no .
H16C H25C 2.9001 no .
H16C H26B 3.4686 no .
H25A H25A 2.8904 no 2_566
H25A H25C 2.6766 no 2_566
H25A H26A 2.4692 no .
H25A H26B 3.1550 no .
H25A H26C 3.5282 no .
H25B H26A 3.5275 no .
H25B H26C 3.2140 no 1_455
H25C H25C 3.3000 no 2_566
H25C H26A 2.9069 no .
H25C H26B 2.7467 no .
H26A H26A 3.3190 no 2_666
H26A H26B 3.0370 no 2_666
H26B H26B 3.5137 no 2_666
O18 H21A 2.2602 no 2_656
N4 H21B 3.0597 no .
N4 H21C 2.8602 no 2_657
N6 H21B 2.7902 no .
N6 H21C 2.9699 no 1_455
N8 H21B 3.0724 no 2_657
N10 H21B 3.3975 no 2_657
N10 H21C 3.3518 no 2_657
N22 H21A 3.3748 no 2_656
N28 H13 3.3451 no 1_655
N28 H16B 3.4997 no 2_666
N28 H25A 2.9437 no 1_655
N28 H25C 2.9549 no 2_666
N28 H26A 3.2653 no .
N28 H26B 2.7843 no 2_666
N28 H26C 3.3705 no .
C7 H21B 2.9686 no 2_657
C7 H21C 3.4812 no .
C7 H21C 3.4874 no 2_657
C9 H21B 3.3361 no .
C9 H21B 3.4085 no 2_657
C9 H21C 3.5283 no .
C9 H21C 2.8200 no 2_657
C12 H21A 3.5951 no .
C13 H21B 3.2846 no .
C13 H21C 3.5584 no 1_455
C15 H21B 2.8327 no .
C15 H21C 3.0543 no 1_455
C16 H21A 2.9995 no 2_656
C21 H16A 3.3703 no 2_656
C21 H16C 3.2741 no 2_656
C23 H21B 3.1807 no .
C23 H21C 3.3544 no 1_455
C24 H13 3.5740 no 1_655
C24 H25A 3.5056 no 1_655
C24 H26A 3.5712 no .
C24 H26C 3.5052 no .
H13 N28 3.3451 no 1_455
H13 C24 3.5740 no 1_455
H15 H21B 3.1260 no .
H15 H21C 3.2961 no 1_455
H16A C21 3.3703 no 2_656
H16A H21A 2.6105 no 2_656
H16A H21B 3.4377 no 2_656
H16B N28 3.4997 no 2_666
H16C C21 3.2741 no 2_656
H16C H21A 2.5605 no 2_656
H16C H21C 3.1913 no 2_656
H21A O18 2.2602 no 2_656
H21A N22 3.3748 no 2_656
H21A C12 3.5951 no .
H21A C16 2.9995 no 2_656
H21A H16A 2.6105 no 2_656
H21A H16C 2.5605 no 2_656
H21B N4 3.0597 no .
H21B N6 2.7902 no .
H21B N8 3.0724 no 2_657
H21B N10 3.3975 no 2_657
H21B C7 2.9686 no 2_657
H21B C9 3.3361 no .
H21B C9 3.4085 no 2_657
H21B C13 3.2846 no .
H21B C15 2.8327 no .
H21B C23 3.1807 no .
H21B H15 3.1260 no .
H21B H16A 3.4377 no 2_656
H21C N4 2.8602 no 2_657
H21C N6 2.9699 no 1_655
H21C N10 3.3518 no 2_657
H21C C7 3.4812 no .
H21C C7 3.4874 no 2_657
H21C C9 3.5283 no .
H21C C9 2.8200 no 2_657
H21C C13 3.5584 no 1_655
H21C C15 3.0543 no 1_655
H21C C23 3.3544 no 1_655
H21C H15 3.2961 no 1_655
H21C H16C 3.1913 no 2_656
H25A N28 2.9437 no 1_455
H25A C24 3.5056 no 1_455
H25C N28 2.9549 no 2_666
H26A N28 3.2653 no .
H26A C24 3.5712 no .
H26B N28 2.7843 no 2_666
H26C N28 3.3705 no .
H26C C24 3.5052 no .

loop_
_geom_torsion_atom_site_label_1
_geom_torsion_atom_site_label_2
_geom_torsion_atom_site_label_3
_geom_torsion_atom_site_label_4
_geom_torsion
_geom_torsion_publ_flag
_geom_torsion_site_symmetry_1
_geom_torsion_site_symmetry_3
_geom_torsion_site_symmetry_4
N4 Cu1 N6 C15 -126.6(3) no . . .
N4 Cu1 N6 C23 50.9(3) no . . .
N4 Cu1 N6 C15 -53.4(3) no . 2_557 2_557
N4 Cu1 N6 C23 129.1(3) no . 2_557 2_557
N4 Cu1 N8 C7 -175.8(4) no . 1_455 1_455
N4 Cu1 N8 C7 -4.2(4) no . 2_657 2_657
N4 Cu1 N6 C15 53.4(3) no 2_557 . .
N4 Cu1 N6 C23 -129.1(3) no 2_557 . .
N4 Cu1 N6 C15 126.6(3) no 2_557 2_557 2_557
N4 Cu1 N6 C23 -50.9(3) no 2_557 2_557 2_557
N4 Cu1 N8 C7 4.2(4) no 2_557 1_455 1_455
N4 Cu1 N8 C7 175.8(4) no 2_557 2_657 2_657
N6 Cu1 N8 C7 -86.4(4) no . 1_455 1_455
N8 Cu1 N6 C15 145.3(3) no 1_455 . .
N8 Cu1 N6 C23 -37.2(3) no 1_455 . .
N6 Cu1 N8 C7 -93.6(4) no . 2_657 2_657
N8 Cu1 N6 C15 -34.7(3) no 2_657 . .
N8 Cu1 N6 C23 142.8(3) no 2_657 . .
N6 Cu1 N8 C7 93.6(4) no 2_557 1_455 1_455
N8 Cu1 N6 C15 34.7(3) no 1_455 2_557 2_557
N8 Cu1 N6 C23 -142.8(3) no 1_455 2_557 2_557
N6 Cu1 N8 C7 86.4(4) no 2_557 2_657 2_657
N8 Cu1 N6 C15 -145.3(3) no 2_657 2_557 2_557
N8 Cu1 N6 C23 37.2(3) no 2_657 2_557 2_557
N5 Cu2 N10 C7 -140.3(2) no 1_455 1_465 1_465
N5 Cu2 N10 C9 50.5(3) no 1_455 1_465 1_465
N5 Cu2 N10 C7 -39.7(2) no 1_455 2_557 2_557
N5 Cu2 N10 C9 129.5(3) no 1_455 2_557 2_557
N5 Cu2 N10 C7 39.7(2) no 2_567 1_465 1_465
N5 Cu2 N10 C9 -129.5(3) no 2_567 1_465 1_465
N5 Cu2 N10 C7 140.3(2) no 2_567 2_557 2_557
N5 Cu2 N10 C9 -50.5(3) no 2_567 2_557 2_557
N17 Cu2 N10 C7 -46.9(3) no . 1_465 1_465
N17 Cu2 N10 C9 143.9(3) no . 1_465 1_465
N17 Cu2 N10 C7 133.1(3) no 2_467 1_465 1_465
N17 Cu2 N10 C9 -36.1(3) no 2_467 1_465 1_465
N17 Cu2 N10 C7 -133.1(3) no . 2_557 2_557
N17 Cu2 N10 C9 36.1(3) no . 2_557 2_557
N17 Cu2 N10 C7 46.9(3) no 2_467 2_557 2_557
N17 Cu2 N10 C9 -143.9(3) no 2_467 2_557 2_557
Cu1 N6 C15 C13 176.7(3) no . . .
Cu1 N6 C23 C12 -177.5(3) no . . .
C15 N6 C23 C12 0.1(6) no . . .
C23 N6 C15 C13 -0.9(6) no . . .
O18 N22 C20 C12 3.3(7) no . . .
O18 N22 C20 C13 -176.7(5) no . . .
O18 N22 C27 C16 -2.4(7) no . . .
O18 N22 C27 C25 114.6(5) no . . .
O18 N22 C27 C26 -120.6(5) no . . .
C20 N22 C27 C16 176.5(4) no . . .
C20 N22 C27 C25 -66.5(6) no . . .
C20 N22 C27 C26 58.3(6) no . . .
C27 N22 C20 C12 -175.6(4) no . . .
C27 N22 C20 C13 4.4(8) no . . .
C20 C12 C23 N6 1.0(7) no . . .
C23 C12 C20 N22 178.6(4) no . . .
C23 C12 C20 C13 -1.3(7) no . . .
C15 C13 C20 N22 -179.3(4) no . . .
C15 C13 C20 C12 0.6(7) no . . .
C20 C13 C15 N6 0.5(7) no . . .
